data_7251664
loop_
_publ_author_name
'Feld, Emmett H.'
'Bosch, Eric'
'Unruh, Daniel K.'
'Krueger, Herman R.'
'Groeneman, Ryan H.'

_publ_section_title
;
 Exploiting \p-type halogen bonds as a means to achieve mixed co-crystals:
 crystallographic and computational evidence of a Cl&#x22EF;\p halogen
 bond in the organic solid state
;
_journal_issue 11
_journal_name_full CrystEngComm
_journal_page_first 1770
_journal_page_last 1774
_journal_paper_doi 10.1039/D6CE00047A
_journal_volume 28
_journal_year 2026
_chemical_formula_moiety 'C6 Cl4.30 I1.70, 2(C7 H6 O2)'
_chemical_formula_sum 'C20 H12 Cl4.3 I1.7 O4'
_chemical_formula_weight 684.46
_space_group_crystal_system triclinic
_space_group_IT_number 2
_space_group_name_Hall '-P 1'
_space_group_name_H-M_alt 'P -1'
_atom_sites_solution_hydrogens geom
_atom_sites_solution_primary dual
_audit_creation_date 2025-09-05
_audit_creation_method
;
Olex2 1.5
(compiled 2025.07.13 svn.rb7424aed for OlexSys, GUI svn.r7314)
;
_audit_update_record
;
2026-01-13 deposited with the CCDC.	2026-02-23 downloaded from the CCDC.
;
_cell_angle_alpha 100.7290(10)
_cell_angle_beta 94.1290(10)
_cell_angle_gamma 98.9660(10)
_cell_formula_units_Z 1
_cell_length_a 5.3509(2)
_cell_length_b 6.4894(3)
_cell_length_c 16.2659(6)
_cell_measurement_reflns_used 9509
_cell_measurement_temperature 100.00
_cell_measurement_theta_max 28.345
_cell_measurement_theta_min 2.563
_cell_volume 545.19(4)
_computing_cell_refinement 'SAINT V8.41 (Bruker AXS Inc, 2024)'
_computing_data_reduction 'SAINT V8.41 (Bruker AXS Inc, 2024)'
_computing_molecular_graphics 'Olex2 1.5 (Dolomanov et al., 2009)'
_computing_publication_material 'Olex2 1.5 (Dolomanov et al., 2009)'
_computing_structure_refinement 'XL  (Sheldrick, 2008)'
_computing_structure_solution 'SHELXT 2018/2 (Sheldrick, 2018)'
_diffrn_ambient_temperature 100.00
_diffrn_measured_fraction_theta_full 0.984
_diffrn_measured_fraction_theta_max 0.988
_diffrn_measurement_device_type 'Bruker D8 Venture DUO with Photon 3'
_diffrn_radiation_type MoK\a
_diffrn_radiation_wavelength 0.71073
_diffrn_reflns_av_R_equivalents 0.0285
_diffrn_reflns_av_unetI/netI 0.0130
_diffrn_reflns_Laue_measured_fraction_full 0.984
_diffrn_reflns_Laue_measured_fraction_max 0.988
_diffrn_reflns_limit_h_max 7
_diffrn_reflns_limit_h_min -7
_diffrn_reflns_limit_k_max 8
_diffrn_reflns_limit_k_min -8
_diffrn_reflns_limit_l_max 21
_diffrn_reflns_limit_l_min -21
_diffrn_reflns_number 33268
_diffrn_reflns_point_group_measured_fraction_full 0.984
_diffrn_reflns_point_group_measured_fraction_max 0.988
_diffrn_reflns_theta_full 25.242
_diffrn_reflns_theta_max 28.396
_diffrn_reflns_theta_min 2.563
_diffrn_source_current 1.4
_diffrn_source_power 0.07
_diffrn_source_voltage 50.0
_exptl_absorpt_coefficient_mu 3.013
_exptl_absorpt_correction_T_max 0.2627
_exptl_absorpt_correction_T_min 0.2153
_exptl_absorpt_correction_type numerical
_exptl_absorpt_process_details
;
SADABS-2016/2 (Bruker,2016/2) was used for absorption correction.
wR2(int) was 0.0606 before and 0.0391 after correction.
The Ratio of minimum to maximum transmission is 0.8196.
The \l/2 correction factor is Not present.
;
_exptl_crystal_colour 'clear colourless'
_exptl_crystal_colour_lustre clear
_exptl_crystal_colour_primary colourless
_exptl_crystal_density_diffrn 2.085
_exptl_crystal_description irregular
_exptl_crystal_F_000 327
_exptl_crystal_size_max 0.192
_exptl_crystal_size_mid 0.176
_exptl_crystal_size_min 0.131
_refine_diff_density_max 0.390
_refine_diff_density_min -0.285
_refine_diff_density_rms 0.053
_refine_ls_extinction_coef 0.0056(5)
_refine_ls_extinction_expression Fc^*^=kFc[1+0.001xFc^2^\l^3^/sin(2\q)]^-1/4^
_refine_ls_extinction_method 'SHELXL-2019/2 (Sheldrick 2019)'
_refine_ls_goodness_of_fit_ref 1.144
_refine_ls_hydrogen_treatment constr
_refine_ls_matrix_type full
_refine_ls_number_parameters 142
_refine_ls_number_reflns 2705
_refine_ls_number_restraints 0
_refine_ls_restrained_S_all 1.144
_refine_ls_R_factor_all 0.0124
_refine_ls_R_factor_gt 0.0121
_refine_ls_shift/su_max 0.001
_refine_ls_shift/su_mean 0.000
_refine_ls_structure_factor_coef Fsqd
_refine_ls_weighting_details 'w=1/[\s^2^(Fo^2^)+(0.0059P)^2^+0.2815P] where P=(Fo^2^+2Fc^2^)/3'
_refine_ls_weighting_scheme calc
_refine_ls_wR_factor_gt 0.0289
_refine_ls_wR_factor_ref 0.0290
_reflns_Friedel_coverage 0.000
_reflns_number_gt 2667
_reflns_number_total 2705
_reflns_threshold_expression 'I > 2\s(I)'
_cod_data_source_file d6ce00047a2.cif
_cod_data_source_block C6I2Cl4_C6ICl5_BAc
_cod_depositor_comments 'Adding full bibliography for 7251664--7251666.cif.'
_cod_original_formula_sum 'C20 H12 Cl4.30 I1.70 O4'
_cod_database_code 7251664
_shelx_shelxl_version_number 2019/3
_shelx_space_group_comment
;
The symmetry employed for this shelxl refinement is uniquely defined
by the following loop, which should always be used as a source of
symmetry information in preference to the above space-group names.
They are only intended as comments.
;
_shelx_estimated_absorpt_t_max 0.694
_shelx_estimated_absorpt_t_min 0.595
_olex2_refinement_description
;
1. Fixed Uiso
 At 1.2 times of:
  All C(H) groups
 At 1.5 times of:
  All O(H) groups
2. Uiso/Uaniso restraints and constraints
Uanis(Cl3) = Uanis(I1)
3. Others
 Sof(Cl3)=1-FVAR(1)
 Sof(I1)=FVAR(1)
4.a Aromatic/amide H refined with riding coordinates:
 C7(H7), C8(H8), C9(H9), C5(H5), C6(H6)
4.b Idealised tetrahedral OH refined as rotating group:
 O1(H1)
;
_olex2_exptl_crystal_mounting_method 'MiTeGen 100 micron MicroLoop'
_olex2_submission_special_instructions 'No special instructions were received'

loop_
_space_group_symop_operation_xyz
'x, y, z'
'-x, -y, -z'

loop_
_atom_site_label
_atom_site_type_symbol
_atom_site_fract_x
_atom_site_fract_y
_atom_site_fract_z
_atom_site_U_iso_or_equiv
_atom_site_adp_type
_atom_site_occupancy
_atom_site_site_symmetry_order
_atom_site_calc_flag
_atom_site_refinement_flags_posn
_atom_site_refinement_flags_adp
_atom_site_refinement_flags_occupancy
_atom_site_disorder_assembly
_atom_site_disorder_group
I1 I 0.15225(4) 1.27225(3) 0.14440(2) 0.01660(4) Uani 0.8518(14) 1 d . . P . .
Cl1 Cl 0.79989(6) 0.66238(5) 0.05340(2) 0.01980(8) Uani 1 1 d . . . . .
Cl2 Cl 0.48787(6) 0.89885(5) 0.17922(2) 0.02124(8) Uani 1 1 d . . . . .
O1 O 0.21245(19) 0.21499(16) 0.48201(6) 0.0249(2) Uani 1 1 d . . . . .
H1 H 0.187974 0.112474 0.506969 0.037 Uiso 1 1 calc R U . . .
O2 O -0.18962(19) 0.07954(15) 0.42752(6) 0.0244(2) Uani 1 1 d . . . . .
C2 C 0.4924(2) 0.95551(18) 0.08014(7) 0.0151(2) Uani 1 1 d . . . . .
C1 C 0.6328(2) 0.84719(18) 0.02273(8) 0.0151(2) Uani 1 1 d . . . . .
C3 C 0.3585(2) 1.10915(18) 0.05790(7) 0.0145(2) Uani 1 1 d . . . . .
C7 C 0.0212(3) 0.7146(2) 0.29689(8) 0.0214(3) Uani 1 1 d . . . . .
H7 H 0.021503 0.826662 0.266725 0.026 Uiso 1 1 calc R U . . .
C8 C -0.1886(2) 0.5516(2) 0.28499(8) 0.0213(3) Uani 1 1 d . . . . .
H8 H -0.329809 0.551483 0.246091 0.026 Uiso 1 1 calc R U . . .
C9 C -0.1916(2) 0.3894(2) 0.32984(8) 0.0200(2) Uani 1 1 d . . . . .
H9 H -0.336041 0.279633 0.322537 0.024 Uiso 1 1 calc R U . . .
C5 C 0.2303(2) 0.5501(2) 0.39696(8) 0.0195(2) Uani 1 1 d . . . . .
H5 H 0.373778 0.548394 0.434623 0.023 Uiso 1 1 calc R U . . .
C6 C 0.2306(2) 0.7140(2) 0.35280(8) 0.0213(3) Uani 1 1 d . . . . .
H6 H 0.373369 0.825467 0.360760 0.026 Uiso 1 1 calc R U . . .
C4 C 0.0187(2) 0.3879(2) 0.38588(8) 0.0178(2) Uani 1 1 d . . . . .
C10 C 0.0114(2) 0.2156(2) 0.43456(8) 0.0191(2) Uani 1 1 d . . . . .
Cl3 Cl 0.1790(10) 1.2488(8) 0.1322(3) 0.01660(4) Uani 0.1482(14) 1 d . . P . .

loop_
_atom_site_aniso_label
_atom_site_aniso_U_11
_atom_site_aniso_U_22
_atom_site_aniso_U_33
_atom_site_aniso_U_23
_atom_site_aniso_U_13
_atom_site_aniso_U_12
I1 0.01493(7) 0.01715(7) 0.01690(8) -0.00093(5) 0.00278(4) 0.00501(4)
Cl1 0.02119(15) 0.01779(14) 0.02275(15) 0.00585(11) 0.00037(11) 0.00922(11)
Cl2 0.02621(16) 0.02379(15) 0.01706(14) 0.00853(11) 0.00465(11) 0.00809(12)
O1 0.0222(5) 0.0247(5) 0.0278(5) 0.0074(4) -0.0029(4) 0.0044(4)
O2 0.0223(5) 0.0213(5) 0.0277(5) 0.0038(4) -0.0006(4) 0.0002(4)
C2 0.0150(5) 0.0148(5) 0.0152(5) 0.0037(4) 0.0008(4) 0.0012(4)
C1 0.0136(5) 0.0125(5) 0.0191(6) 0.0030(4) -0.0002(4) 0.0032(4)
C3 0.0128(5) 0.0129(5) 0.0170(5) 0.0005(4) 0.0019(4) 0.0021(4)
C7 0.0216(6) 0.0247(6) 0.0202(6) 0.0060(5) 0.0059(5) 0.0073(5)
C8 0.0177(6) 0.0265(6) 0.0199(6) 0.0028(5) 0.0004(5) 0.0071(5)
C9 0.0169(6) 0.0203(6) 0.0206(6) -0.0006(5) 0.0009(4) 0.0028(5)
C5 0.0159(5) 0.0248(6) 0.0171(6) 0.0023(5) 0.0014(4) 0.0041(5)
C6 0.0179(6) 0.0242(6) 0.0209(6) 0.0036(5) 0.0042(5) 0.0010(5)
C4 0.0178(6) 0.0195(6) 0.0157(5) 0.0000(4) 0.0030(4) 0.0049(4)
C10 0.0188(6) 0.0188(6) 0.0185(6) -0.0009(5) 0.0018(4) 0.0054(5)
Cl3 0.01493(7) 0.01715(7) 0.01690(8) -0.00093(5) 0.00278(4) 0.00501(4)

loop_
_atom_type_symbol
_atom_type_description
_atom_type_scat_dispersion_real
_atom_type_scat_dispersion_imag
_atom_type_scat_source
C C 0.0033 0.0016 'International Tables Vol C Tables 4.2.6.8 and 6.1.1.4'
H H 0.0000 0.0000 'International Tables Vol C Tables 4.2.6.8 and 6.1.1.4'
Cl Cl 0.1484 0.1585 'International Tables Vol C Tables 4.2.6.8 and 6.1.1.4'
I I -0.4742 1.8119 'International Tables Vol C Tables 4.2.6.8 and 6.1.1.4'
O O 0.0106 0.0060 'International Tables Vol C Tables 4.2.6.8 and 6.1.1.4'

loop_
_geom_angle_atom_site_label_1
_geom_angle_atom_site_label_2
_geom_angle_atom_site_label_3
_geom_angle
_geom_angle_site_symmetry_1
_geom_angle_site_symmetry_3
_geom_angle_publ_flag
C10 O1 H1 109.5 . . ?
C1 C2 Cl2 119.03(9) . . ?
C1 C2 C3 120.74(11) . . ?
C3 C2 Cl2 120.23(9) . . ?
C2 C1 Cl1 119.22(9) . . ?
C3 C1 Cl1 120.44(9) 2_675 . ?
C3 C1 C2 120.32(11) 2_675 . ?
C2 C3 I1 120.48(9) . . ?
C2 C3 Cl3 120.5(2) . . ?
C1 C3 I1 120.58(9) 2_675 . ?
C1 C3 C2 118.94(11) 2_675 . ?
C1 C3 Cl3 120.5(2) 2_675 . ?
Cl3 C3 I1 0.33(19) . . ?
C8 C7 H7 119.9 . . ?
C6 C7 H7 119.9 . . ?
C6 C7 C8 120.28(12) . . ?
C7 C8 H8 120.0 . . ?
C9 C8 C7 120.09(12) . . ?
C9 C8 H8 120.0 . . ?
C8 C9 H9 120.1 . . ?
C8 C9 C4 119.78(12) . . ?
C4 C9 H9 120.1 . . ?
C6 C5 H5 120.0 . . ?
C6 C5 C4 119.90(12) . . ?
C4 C5 H5 120.0 . . ?
C7 C6 H6 120.1 . . ?
C5 C6 C7 119.89(12) . . ?
C5 C6 H6 120.1 . . ?
C9 C4 C10 119.27(12) . . ?
C5 C4 C9 120.04(12) . . ?
C5 C4 C10 120.67(11) . . ?
O1 C10 C4 117.06(11) . . ?
O2 C10 O1 123.81(12) . . ?
O2 C10 C4 119.13(11) . . ?

loop_
_geom_bond_atom_site_label_1
_geom_bond_atom_site_label_2
_geom_bond_distance
_geom_bond_site_symmetry_2
_geom_bond_publ_flag
I1 C3 2.0859(12) . ?
Cl1 C1 1.7259(12) . ?
Cl2 C2 1.7194(12) . ?
O1 H1 0.8400 . ?
O1 C10 1.2788(16) . ?
O2 C10 1.2642(16) . ?
C2 C1 1.3974(17) . ?
C2 C3 1.3992(16) . ?
C1 C3 1.3948(17) 2_675 ?
C3 Cl3 1.799(4) . ?
C7 H7 0.9500 . ?
C7 C8 1.3925(19) . ?
C7 C6 1.3919(19) . ?
C8 H8 0.9500 . ?
C8 C9 1.3865(19) . ?
C9 H9 0.9500 . ?
C9 C4 1.3987(18) . ?
C5 H5 0.9500 . ?
C5 C6 1.3897(19) . ?
C5 C4 1.3965(18) . ?
C6 H6 0.9500 . ?
C4 C10 1.4832(18) . ?

loop_
_geom_hbond_atom_site_label_D
_geom_hbond_atom_site_label_H
_geom_hbond_atom_site_label_A
_geom_hbond_distance_DH
_geom_hbond_distance_HA
_geom_hbond_distance_DA
_geom_hbond_angle_DHA
_geom_hbond_site_symmetry_A
_geom_hbond_publ_flag
O1 H1 O2 0.84 1.78 2.6142(14) 169.1 2_556 yes

loop_
_geom_torsion_atom_site_label_1
_geom_torsion_atom_site_label_2
_geom_torsion_atom_site_label_3
_geom_torsion_atom_site_label_4
_geom_torsion
_geom_torsion_site_symmetry_1
_geom_torsion_site_symmetry_2
_geom_torsion_site_symmetry_3
_geom_torsion_site_symmetry_4
_geom_torsion_publ_flag
Cl2 C2 C1 Cl1 -0.69(14) . . . . ?
Cl2 C2 C1 C3 -179.54(9) . . . 2_675 ?
Cl2 C2 C3 I1 0.13(14) . . . . ?
Cl2 C2 C3 C1 179.54(9) . . . 2_675 ?
Cl2 C2 C3 Cl3 -0.2(2) . . . . ?
C1 C2 C3 I1 -179.38(9) . . . . ?
C1 C2 C3 C1 0.02(19) . . . 2_675 ?
C1 C2 C3 Cl3 -179.8(2) . . . . ?
C3 C2 C1 Cl1 178.82(9) . . . . ?
C3 C2 C1 C3 -0.02(19) . . . 2_675 ?
C7 C8 C9 C4 -1.21(19) . . . . ?
C8 C7 C6 C5 0.0(2) . . . . ?
C8 C9 C4 C5 0.41(19) . . . . ?
C8 C9 C4 C10 178.97(11) . . . . ?
C9 C4 C10 O1 176.77(11) . . . . ?
C9 C4 C10 O2 -3.50(18) . . . . ?
C5 C4 C10 O1 -4.67(18) . . . . ?
C5 C4 C10 O2 175.06(12) . . . . ?
C6 C7 C8 C9 1.0(2) . . . . ?
C6 C5 C4 C9 0.59(19) . . . . ?
C6 C5 C4 C10 -177.95(12) . . . . ?
C4 C5 C6 C7 -0.79(19) . . . . ?
